data_4347226
loop_
_publ_author_name
'Chakraborty, Uttam'
'Modl, Moritz'
'M\"uhldorf, Bernd'
'Bodensteiner, Michael'
'Demeshko, Serhiy'
'van Velzen, Niels J. C.'
'Scheer, Manfred'
'Harder, Sjoerd'
'Wolf, Robert'

_publ_section_title
;
 Pentaarylcyclopentadienyl Iron, Cobalt, and Nickel Halides.
;
_journal_issue 6
_journal_name_full 'Inorganic chemistry'
_journal_page_first 3065
_journal_page_last 3074
_journal_paper_doi 10.1021/acs.inorgchem.5b02896
_journal_volume 55
_journal_year 2016
_chemical_formula_moiety 'C55 H65 I2 Ni'
_chemical_formula_sum 'C55 H65 I2 Ni'
_chemical_formula_weight 1038.58
_space_group_crystal_system monoclinic
_space_group_IT_number 14
_space_group_name_Hall '-P 2ybc'
_space_group_name_H-M_alt 'P 1 21/c 1'
_atom_sites_solution_hydrogens geom
_atom_sites_solution_primary direct
_audit_creation_date 2015-02-19
_audit_creation_method
;
Olex2 1.2-alpha
(compiled 2015.01.26 svn.r3150 for OlexSys, GUI svn.r4998)
;
_cell_angle_alpha 90
_cell_angle_beta 102.5499(9)
_cell_angle_gamma 90
_cell_formula_units_Z 4
_cell_length_a 14.11866(12)
_cell_length_b 25.8867(2)
_cell_length_c 13.67535(12)
_cell_measurement_reflns_used 27197
_cell_measurement_temperature 123(1)
_cell_measurement_theta_max 74.2360
_cell_measurement_theta_min 3.6010
_cell_volume 4878.72(7)
_computing_cell_refinement
;
CrysAlisPro, Agilent Technologies,
Version 1.171.37.31 (release 14-01-2014 CrysAlis171 .NET)
(compiled Jan 14 2014,18:38:05)
;
_computing_data_collection
;
CrysAlisPro, Agilent Technologies,
Version 1.171.37.31 (release 14-01-2014 CrysAlis171 .NET)
(compiled Jan 14 2014,18:38:05)
;
_computing_data_reduction
;
CrysAlisPro, Agilent Technologies,
Version 1.171.37.31 (release 14-01-2014 CrysAlis171 .NET)
(compiled Jan 14 2014,18:38:05)
;
_computing_molecular_graphics 'Olex2 (Dolomanov et al., 2009)'
_computing_publication_material 'Olex2 (Dolomanov et al., 2009)'
_computing_structure_refinement 'ShelXL (Sheldrick, 2008)'
_computing_structure_solution 'ShelXT (Sheldrick, 2015)'
_diffrn_ambient_environment N~2~
_diffrn_ambient_temperature 123(1)
_diffrn_detector 'CCD plate'
_diffrn_detector_area_resol_mean 10.3546
_diffrn_detector_type Atlas
_diffrn_measured_fraction_theta_full 0.999
_diffrn_measured_fraction_theta_max 0.981
_diffrn_measurement_details
;
#__ type_ start__ end____ width___ exp.time_
  1 omega  -64.00   33.00   0.5000    2.0000
omega____ theta____ kappa____ phi______ frames
    -      -40.9564   37.0000  150.0000 194

#__ type_ start__ end____ width___ exp.time_
  2 omega   18.00  116.00   0.5000    2.0000
omega____ theta____ kappa____ phi______ frames
    -       40.9564   37.0000    0.0000 196

#__ type_ start__ end____ width___ exp.time_
  3 omega   48.00  122.00   0.5000   10.0000
omega____ theta____ kappa____ phi______ frames
    -      108.2300 -125.0000  150.0000 148

#__ type_ start__ end____ width___ exp.time_
  4 omega   34.00   64.00   0.5000   10.0000
omega____ theta____ kappa____ phi______ frames
    -      108.2300  -30.0000 -150.0000 60

#__ type_ start__ end____ width___ exp.time_
  5 omega   41.00   77.00   0.5000   10.0000
omega____ theta____ kappa____ phi______ frames
    -      108.2300  -45.0000 -180.0000 72

#__ type_ start__ end____ width___ exp.time_
  6 omega   33.00  108.00   0.5000   10.0000
omega____ theta____ kappa____ phi______ frames
    -      108.2300  -94.0000  -30.0000 150

#__ type_ start__ end____ width___ exp.time_
  7 omega   42.00   69.00   0.5000   10.0000
omega____ theta____ kappa____ phi______ frames
    -      108.2300  -30.0000 -120.0000 54

#__ type_ start__ end____ width___ exp.time_
  8 omega   79.00  157.00   0.5000   10.0000
omega____ theta____ kappa____ phi______ frames
    -      108.2300   61.0000   30.0000 156

#__ type_ start__ end____ width___ exp.time_
  9 omega   74.00  158.00   0.5000   10.0000
omega____ theta____ kappa____ phi______ frames
    -      108.2300  125.0000  -90.0000 168

#__ type_ start__ end____ width___ exp.time_
 10 omega  -67.00   35.00   0.5000    2.0000
omega____ theta____ kappa____ phi______ frames
    -      -40.9564   37.0000  -60.0000 204

#__ type_ start__ end____ width___ exp.time_
 11 omega -115.00  -11.00   0.5000    2.0000
omega____ theta____ kappa____ phi______ frames
    -      -40.9564  -57.0000  150.0000 208

#__ type_ start__ end____ width___ exp.time_
 12 omega  -69.00   -5.00   0.5000   10.0000
omega____ theta____ kappa____ phi______ frames
    -      -83.0000   30.0000   90.0000 128

#__ type_ start__ end____ width___ exp.time_
 13 omega   78.00  158.00   0.5000   10.0000
omega____ theta____ kappa____ phi______ frames
    -      108.2300   30.0000  150.0000 160

#__ type_ start__ end____ width___ exp.time_
 14 omega   30.00   69.00   0.5000   10.0000
omega____ theta____ kappa____ phi______ frames
    -      108.2300  -30.0000  120.0000 78

#__ type_ start__ end____ width___ exp.time_
 15 omega   78.00  158.00   0.5000   10.0000
omega____ theta____ kappa____ phi______ frames
    -      108.2300   61.0000 -120.0000 160

#__ type_ start__ end____ width___ exp.time_
 16 omega -115.00  -11.00   0.5000    2.0000
omega____ theta____ kappa____ phi______ frames
    -      -40.9564  -57.0000   30.0000 208

#__ type_ start__ end____ width___ exp.time_
 17 omega -120.00   -7.00   0.5000    2.0000
omega____ theta____ kappa____ phi______ frames
    -      -40.9564  -77.0000  -90.0000 226

#__ type_ start__ end____ width___ exp.time_
 18 omega   78.00  158.00   0.5000   10.0000
omega____ theta____ kappa____ phi______ frames
    -      108.2300   30.0000  -30.0000 160

#__ type_ start__ end____ width___ exp.time_
 19 omega   81.00  158.00   0.5000   10.0000
omega____ theta____ kappa____ phi______ frames
    -      108.2300   45.0000   90.0000 154

#__ type_ start__ end____ width___ exp.time_
 20 omega   24.00  109.00   0.5000   10.0000
omega____ theta____ kappa____ phi______ frames
    -      108.2300  -94.0000 -150.0000 170

#__ type_ start__ end____ width___ exp.time_
 21 omega   78.00  158.00   0.5000   10.0000
omega____ theta____ kappa____ phi______ frames
    -      108.2300   61.0000 -180.0000 160

#__ type_ start__ end____ width___ exp.time_
 22 omega -120.00  -95.00   0.5000    2.0000
omega____ theta____ kappa____ phi______ frames
    -      -40.9564  -77.0000    0.0000 50

#__ type_ start__ end____ width___ exp.time_
 23 omega    2.00   98.00   0.5000    2.0000
omega____ theta____ kappa____ phi______ frames
    -       40.9564 -125.0000   30.0000 192
;
_diffrn_measurement_device 'four-circle diffractometer'
_diffrn_measurement_device_type 'SuperNova, Single source at offset, Atlas'
_diffrn_measurement_method '\w scans'
_diffrn_orient_matrix_UB_11 0.0396953000
_diffrn_orient_matrix_UB_12 0.0464176000
_diffrn_orient_matrix_UB_13 -0.0491143000
_diffrn_orient_matrix_UB_21 0.1011468000
_diffrn_orient_matrix_UB_22 -0.0088213000
_diffrn_orient_matrix_UB_23 0.0676192000
_diffrn_orient_matrix_UB_31 0.0262829000
_diffrn_orient_matrix_UB_32 -0.0362210000
_diffrn_orient_matrix_UB_33 -0.0795147000
_diffrn_radiation_monochromator mirror
_diffrn_radiation_probe x-ray
_diffrn_radiation_type CuK\a
_diffrn_radiation_wavelength 1.54184
_diffrn_reflns_av_R_equivalents 0.0509
_diffrn_reflns_av_unetI/netI 0.0271
_diffrn_reflns_Laue_measured_fraction_full 0.999
_diffrn_reflns_Laue_measured_fraction_max 0.981
_diffrn_reflns_limit_h_max 16
_diffrn_reflns_limit_h_min -17
_diffrn_reflns_limit_k_max 32
_diffrn_reflns_limit_k_min -31
_diffrn_reflns_limit_l_max 16
_diffrn_reflns_limit_l_min -17
_diffrn_reflns_number 47011
_diffrn_reflns_point_group_measured_fraction_full 0.999
_diffrn_reflns_point_group_measured_fraction_max 0.981
_diffrn_reflns_theta_full 66.500
_diffrn_reflns_theta_max 74.441
_diffrn_reflns_theta_min 3.207
_diffrn_source 'sealed X-ray tube'
_diffrn_source_type 'SuperNova (Cu) X-ray Source'
_exptl_absorpt_coefficient_mu 10.753
_exptl_absorpt_correction_T_max 0.703
_exptl_absorpt_correction_T_min 0.085
_exptl_absorpt_correction_type gaussian
_exptl_absorpt_process_details
;
CrysAlisPro, Agilent Technologies,
Version 1.171.37.31 (release 14-01-2014 CrysAlis171 .NET)
(compiled Jan 14 2014,18:38:05)
Numerical absorption correction based on gaussian integration over
			a multifaceted crystal model
Empirical absorption correction using spherical harmonics,
 implemented in SCALE3 ABSPACK scaling algorithm.
;
_exptl_crystal_colour brown
_exptl_crystal_colour_primary brown
_exptl_crystal_density_diffrn 1.414
_exptl_crystal_description needle
_exptl_crystal_F_000 2116
_exptl_crystal_size_max 0.6828
_exptl_crystal_size_mid 0.088
_exptl_crystal_size_min 0.0498
_refine_diff_density_max 1.185
_refine_diff_density_min -1.174
_refine_diff_density_rms 0.078
_refine_ls_extinction_method none
_refine_ls_goodness_of_fit_ref 1.043
_refine_ls_hydrogen_treatment constr
_refine_ls_matrix_type full
_refine_ls_number_parameters 546
_refine_ls_number_reflns 9776
_refine_ls_number_restraints 66
_refine_ls_restrained_S_all 1.049
_refine_ls_R_factor_all 0.0299
_refine_ls_R_factor_gt 0.0283
_refine_ls_shift/su_max 0.004
_refine_ls_shift/su_mean 0.000
_refine_ls_structure_factor_coef Fsqd
_refine_ls_weighting_details 'w=1/[\s^2^(Fo^2^)+(0.0478P)^2^+2.0188P] where P=(Fo^2^+2Fc^2^)/3'
_refine_ls_weighting_scheme calc
_refine_ls_wR_factor_gt 0.0762
_refine_ls_wR_factor_ref 0.0779
_reflns_Friedel_coverage 0.000
_reflns_number_gt 9245
_reflns_number_total 9776
_reflns_threshold_expression 'I > 2\s(I)'
_cod_data_source_file ic5b02896_si_002.cif
_cod_data_source_block compound_6
_cod_original_cell_volume 4878.71(7)
_cod_database_code 4347226
_chemical_oxdiff_formula 'C55 H65 Ni I2'
_shelx_space_group_comment
;
The symmetry employed for this shelxl refinement is uniquely defined
by the following loop, which should always be used as a source of
symmetry information in preference to the above space-group names.
They are only intended as comments.
;
_reflns_odcompleteness_completeness 99.79
_reflns_odcompleteness_iscentric 1
_reflns_odcompleteness_theta 66.97
_olex2_refinement_description
;
1. Fixed Uiso
 At 1.2 times of:
  All C(H) groups, All C(H,H) groups, All C(H,H,H,H) groups
 At 1.5 times of:
  All C(H,H,H) groups
2. Uiso/Uaniso restraints and constraints
C9 \\sim C16 \\sim C12 \\sim C15 \\sim C13 \\sim C14 \\sim C17: within 1.7A
with sigma of 0.01 and sigma for terminal atoms of 0.01
3. Others
 Fixed Sof: H14A(0.64) H14B(0.64) H14C(0.36) H14D(0.36) C12(0.64) H12A(0.64)
 H12B(0.64) C13(0.64) H13A(0.64) H13B(0.64) C16(0.36) H16A(0.36) H16B(0.36)
 C15(0.36) H15A(0.36) H15B(0.36)
4.a Secondary CH2 refined with riding coordinates:
 C54(H54A,H54B), C24(H24A,H24B), C34(H34A,H34B), C35(H35A,H35B), C44(H44A,
 H44B), C56(H56A,H56B), C36(H36A,H36B), C55(H55A,H55B), C25(H25A,H25B),
 C45(H45A,H45B), C46(H46A,H46B), C26(H26A,H26B), C14(H14A,H14B), C14(H14C,H14D),
  C12(H12A,H12B), C13(H13A,H13B), C16(H16A,H16B), C15(H15A,H15B)
4.b Aromatic/amide H refined with riding coordinates:
 C7(H7), C29(H29), C33(H33), C32(H32), C39(H39), C11(H11), C20(H20), C42(H42),
 C22(H22), C49(H49), C43(H43), C19(H19), C53(H53), C23(H23), C52(H52), C30(H30),
  C8(H8), C50(H50), C40(H40), C10(H10)
4.c Idealised Me refined as rotating group:
 C37(H37A,H37B,H37C), C57(H57A,H57B,H57C), C47(H47A,H47B,H47C), C17(H17A,H17B,
 H17C), C27(H27A,H27B,H27C)
;
_shelx_shelxl_version_number 2014/7
_olex2_submission_special_instructions 'No special instructions were received'

loop_
_space_group_symop_operation_xyz
'x, y, z'
'-x, y+1/2, -z+1/2'
'-x, -y, -z'
'x, -y-1/2, z-1/2'

loop_
_atom_site_label
_atom_site_type_symbol
_atom_site_fract_x
_atom_site_fract_y
_atom_site_fract_z
_atom_site_U_iso_or_equiv
_atom_site_adp_type
_atom_site_occupancy
_atom_site_site_symmetry_order
_atom_site_calc_flag
_atom_site_refinement_flags_posn
_atom_site_refinement_flags_adp
_atom_site_refinement_flags_occupancy
_atom_site_disorder_assembly
_atom_site_disorder_group
I1 I 0.56327(2) 0.72023(2) 0.18277(2) 0.02523(5) Uani 1 1 d . . . . .
I2 I 0.75871(2) 0.63335(2) 0.31111(2) 0.03310(6) Uani 1 1 d . . . . .
Ni1 Ni 0.64241(3) 0.69618(2) 0.35645(3) 0.01839(8) Uani 1 1 d . . . . .
C48 C 0.72763(15) 0.80415(8) 0.44848(16) 0.0185(4) Uani 1 1 d . . . . .
C6 C 0.49842(15) 0.79394(8) 0.38767(15) 0.0179(4) Uani 1 1 d . . . . .
C1 C 0.66934(15) 0.75819(8) 0.46216(15) 0.0180(4) Uani 1 1 d . . . . .
C2 C 0.70781(15) 0.71219(8) 0.51218(15) 0.0171(4) Uani 1 1 d . . . . .
C38 C 0.80678(15) 0.70695(8) 0.57369(16) 0.0186(4) Uani 1 1 d . . . . .
C7 C 0.52011(15) 0.83130(8) 0.32160(16) 0.0211(4) Uani 1 1 d . . . . .
H7 H 0.5763 0.8274 0.2947 0.025 Uiso 1 1 calc R . . . .
C18 C 0.44270(15) 0.67801(8) 0.43906(16) 0.0186(4) Uani 1 1 d . . . . .
C21 C 0.24829(16) 0.64558(8) 0.42184(18) 0.0246(4) Uani 1 1 d . . . . .
C3 C 0.62854(15) 0.67529(8) 0.50391(15) 0.0175(4) Uani 1 1 d . . . . .
C29 C 0.60482(15) 0.57894(8) 0.49607(17) 0.0217(4) Uani 1 1 d . . . . .
H29 H 0.5828 0.5808 0.4254 0.026 Uiso 1 1 calc R . . . .
C33 C 0.67067(15) 0.61967(8) 0.65454(16) 0.0201(4) Uani 1 1 d . . . . .
H33 H 0.6953 0.6494 0.6923 0.024 Uiso 1 1 calc R . . . .
C4 C 0.54165(15) 0.69976(8) 0.45378(15) 0.0172(4) Uani 1 1 d . . . . .
C5 C 0.56630(14) 0.75157(8) 0.42681(14) 0.0173(4) Uani 1 1 d . . . . .
C32 C 0.66900(16) 0.57243(9) 0.70217(17) 0.0227(4) Uani 1 1 d . . . . .
H32 H 0.6913 0.5704 0.7728 0.027 Uiso 1 1 calc R . . . .
C28 C 0.63604(14) 0.62350(8) 0.55086(16) 0.0178(4) Uani 1 1 d . . . . .
C39 C 0.84311(16) 0.74827(8) 0.63731(16) 0.0210(4) Uani 1 1 d . . . . .
H39 H 0.8041 0.7780 0.6387 0.025 Uiso 1 1 calc R . . . .
C11 C 0.41464(16) 0.80052(8) 0.42528(17) 0.0223(4) Uani 1 1 d . . . . .
H11 H 0.3981 0.7756 0.4698 0.027 Uiso 1 1 calc R . . . .
C20 C 0.27985(17) 0.66637(9) 0.34047(18) 0.0260(5) Uani 1 1 d . . . . .
H20 H 0.2352 0.6694 0.2779 0.031 Uiso 1 1 calc R . . . .
C42 C 0.95738(16) 0.66144(9) 0.63532(18) 0.0250(4) Uani 1 1 d . . . . .
H42 H 0.9961 0.6315 0.6349 0.030 Uiso 1 1 calc R . . . .
C22 C 0.31730(17) 0.63957(9) 0.51150(18) 0.0259(5) Uani 1 1 d . . . . .
H22 H 0.2986 0.6242 0.5675 0.031 Uiso 1 1 calc R . . . .
C49 C 0.71270(16) 0.85124(9) 0.49165(17) 0.0227(4) Uani 1 1 d . . . . .
H49 H 0.6636 0.8544 0.5291 0.027 Uiso 1 1 calc R . . . .
C43 C 0.86412(16) 0.66296(8) 0.57539(17) 0.0222(4) Uani 1 1 d . . . . .
H43 H 0.8394 0.6339 0.5355 0.027 Uiso 1 1 calc R . . . .
C19 C 0.37501(16) 0.68273(9) 0.34846(17) 0.0230(4) Uani 1 1 d . . . . .
H19 H 0.3941 0.6972 0.2919 0.028 Uiso 1 1 calc R . . . .
C53 C 0.79982(16) 0.80013(9) 0.39407(17) 0.0232(4) Uani 1 1 d . . . . .
H53 H 0.8110 0.7680 0.3651 0.028 Uiso 1 1 calc R . . . .
C23 C 0.41269(16) 0.65558(9) 0.52025(17) 0.0235(4) Uani 1 1 d . . . . .
H23 H 0.4580 0.6512 0.5821 0.028 Uiso 1 1 calc R . . . .
C52 C 0.85552(16) 0.84275(9) 0.38172(18) 0.0253(5) Uani 1 1 d . . . . .
H52 H 0.9038 0.8397 0.3433 0.030 Uiso 1 1 calc R . . . .
C30 C 0.60584(16) 0.53165(8) 0.54473(18) 0.0236(4) Uani 1 1 d . . . . .
H30 H 0.5861 0.5014 0.5065 0.028 Uiso 1 1 calc R . . . .
C8 C 0.46060(18) 0.87371(9) 0.2953(2) 0.0289(5) Uani 1 1 d . . . . .
H8 H 0.4771 0.8988 0.2511 0.035 Uiso 1 1 calc R . . . .
C51 C 0.84151(16) 0.89006(9) 0.42508(17) 0.0241(4) Uani 1 1 d . . . . .
C50 C 0.76989(17) 0.89378(9) 0.47994(18) 0.0254(5) Uani 1 1 d . . . . .
H50 H 0.7596 0.9258 0.5100 0.030 Uiso 1 1 calc R . . . .
C40 C 0.93538(16) 0.74606(9) 0.69810(16) 0.0234(4) Uani 1 1 d . . . . .
H40 H 0.9584 0.7740 0.7418 0.028 Uiso 1 1 calc R . . . .
C31 C 0.63532(15) 0.52794(8) 0.64860(18) 0.0229(4) Uani 1 1 d . . . . .
C54 C 0.90364(18) 0.93623(10) 0.4119(2) 0.0314(5) Uani 1 1 d . . . . .
H54A H 0.8814 0.9667 0.4446 0.038 Uiso 1 1 calc R . . . .
H54B H 0.8944 0.9440 0.3395 0.038 Uiso 1 1 calc R . . . .
C41 C 0.99494(16) 0.70317(9) 0.69587(17) 0.0243(4) Uani 1 1 d . . . . .
C24 C 0.14184(17) 0.63328(9) 0.4137(2) 0.0314(5) Uani 1 1 d . . . . .
H24A H 0.1087 0.6342 0.3420 0.038 Uiso 1 1 calc R . . . .
H24B H 0.1131 0.6609 0.4482 0.038 Uiso 1 1 calc R . . . .
C34 C 0.62945(17) 0.47729(9) 0.7026(2) 0.0286(5) Uani 1 1 d . . . . .
H34A H 0.6939 0.4693 0.7453 0.034 Uiso 1 1 calc R . . . .
H34B H 0.6126 0.4493 0.6526 0.034 Uiso 1 1 calc R . . . .
C10 C 0.35583(19) 0.84325(10) 0.3978(2) 0.0372(6) Uani 1 1 d . . . . .
H10 H 0.2994 0.8474 0.4243 0.045 Uiso 1 1 calc R . . . .
C35 C 0.55427(18) 0.47855(9) 0.76798(19) 0.0283(5) Uani 1 1 d . . . . .
H35A H 0.5682 0.5083 0.8145 0.034 Uiso 1 1 calc R . . . .
H35B H 0.4891 0.4839 0.7246 0.034 Uiso 1 1 calc R . . . .
C44 C 1.09962(17) 0.70388(11) 0.7532(2) 0.0326(5) Uani 1 1 d . . . . .
H44A H 1.1154 0.6706 0.7885 0.039 Uiso 1 1 calc R . . . .
H44B H 1.1085 0.7317 0.8041 0.039 Uiso 1 1 calc R . . . .
C56 C 1.0365(2) 0.91853(11) 0.5679(2) 0.0391(6) Uani 1 1 d . . . . .
H56A H 1.0037 0.8867 0.5833 0.047 Uiso 1 1 calc R . . . .
H56B H 1.0118 0.9477 0.6019 0.047 Uiso 1 1 calc R . . . .
C36 C 0.5534(2) 0.42904(10) 0.8287(2) 0.0350(6) Uani 1 1 d . . . . .
H36A H 0.5355 0.3996 0.7821 0.042 Uiso 1 1 calc R . . . .
H36B H 0.6196 0.4226 0.8690 0.042 Uiso 1 1 calc R . . . .
C37 C 0.4828(2) 0.43167(11) 0.8983(2) 0.0405(6) Uani 1 1 d . . . . .
H37A H 0.4167 0.4363 0.8586 0.061 Uiso 1 1 calc GR . . . .
H37B H 0.4998 0.4609 0.9443 0.061 Uiso 1 1 calc GR . . . .
H37C H 0.4864 0.3995 0.9369 0.061 Uiso 1 1 calc GR . . . .
C55 C 1.01174(18) 0.92765(10) 0.4558(2) 0.0342(6) Uani 1 1 d . . . . .
H55A H 1.0338 0.8975 0.4222 0.041 Uiso 1 1 calc R . . . .
H55B H 1.0481 0.9582 0.4406 0.041 Uiso 1 1 calc R . . . .
C25 C 0.12079(18) 0.58116(10) 0.4573(2) 0.0344(6) Uani 1 1 d . . . . .
H25A H 0.1548 0.5796 0.5286 0.041 Uiso 1 1 calc R . . . .
H25B H 0.0503 0.5784 0.4543 0.041 Uiso 1 1 calc R . . . .
C45 C 1.16994(18) 0.71297(11) 0.6815(2) 0.0362(6) Uani 1 1 d . . . . .
H45A H 1.2361 0.7189 0.7222 0.043 Uiso 1 1 calc R . . . .
H45B H 1.1719 0.6813 0.6413 0.043 Uiso 1 1 calc R . . . .
C46 C 1.14163(18) 0.75835(10) 0.6111(2) 0.0336(5) Uani 1 1 d . . . . .
H46A H 1.1282 0.7887 0.6500 0.040 Uiso 1 1 calc R . . . .
H46B H 1.0813 0.7498 0.5617 0.040 Uiso 1 1 calc R . . . .
C9 C 0.3776(2) 0.88046(11) 0.3318(3) 0.0444(7) Uani 1 1 d . U . . .
C57 C 1.1452(2) 0.91322(12) 0.6084(3) 0.0489(8) Uani 1 1 d . . . . .
H57A H 1.1586 0.9104 0.6816 0.073 Uiso 1 1 calc GR . . . .
H57B H 1.1784 0.9437 0.5894 0.073 Uiso 1 1 calc GR . . . .
H57C H 1.1688 0.8822 0.5803 0.073 Uiso 1 1 calc GR . . . .
C26 C 0.1524(2) 0.53602(11) 0.4023(3) 0.0425(7) Uani 1 1 d . . . . .
H26A H 0.2220 0.5400 0.4020 0.051 Uiso 1 1 calc R . . . .
H26B H 0.1157 0.5367 0.3319 0.051 Uiso 1 1 calc R . . . .
C47 C 1.2205(2) 0.77207(12) 0.5559(3) 0.0456(7) Uani 1 1 d . . . . .
H47A H 1.1987 0.8009 0.5101 0.068 Uiso 1 1 calc GR . . . .
H47B H 1.2343 0.7421 0.5175 0.068 Uiso 1 1 calc GR . . . .
H47C H 1.2796 0.7821 0.6043 0.068 Uiso 1 1 calc GR . . . .
C17 C 0.1024(3) 0.98710(16) 0.2334(3) 0.0622(9) Uani 1 1 d . U . . .
H17A H 0.1185 0.9751 0.1709 0.093 Uiso 1 1 calc GR . . . .
H17B H 0.0678 1.0201 0.2216 0.093 Uiso 1 1 calc GR . . . .
H17C H 0.0611 0.9614 0.2565 0.093 Uiso 1 1 calc GR . . . .
C14 C 0.1935(2) 0.99409(12) 0.3112(3) 0.0564(9) Uani 1 1 d . U . . .
H14A H 0.1759 1.0144 0.3660 0.068 Uiso 0.64 1 calc R . P A 1
H14B H 0.2366 1.0163 0.2810 0.068 Uiso 0.64 1 calc R . P A 1
H14C H 0.1822 0.9969 0.3799 0.068 Uiso 0.36 1 calc R . P B 2
H14D H 0.2339 1.0232 0.2967 0.068 Uiso 0.36 1 calc R . P B 2
C27 C 0.1372(3) 0.48361(12) 0.4479(3) 0.0557(9) Uani 1 1 d . . . . .
H27A H 0.1580 0.4561 0.4080 0.084 Uiso 1 1 calc GR . . . .
H27B H 0.0684 0.4791 0.4482 0.084 Uiso 1 1 calc GR . . . .
H27C H 0.1756 0.4820 0.5167 0.084 Uiso 1 1 calc GR . . . .
C12 C 0.3032(3) 0.92240(15) 0.2837(3) 0.0295(8) Uani 0.64 1 d . U P C 1
H12A H 0.3365 0.9490 0.2515 0.035 Uiso 0.64 1 calc R . P C 1
H12B H 0.2523 0.9064 0.2312 0.035 Uiso 0.64 1 calc R . P C 1
C13 C 0.2566(3) 0.94775(15) 0.3615(3) 0.0332(8) Uani 0.64 1 d . U P C 1
H13A H 0.3073 0.9602 0.4184 0.040 Uiso 0.64 1 calc R . P C 1
H13B H 0.2154 0.9225 0.3873 0.040 Uiso 0.64 1 calc R . P C 1
C16 C 0.3379(5) 0.9368(3) 0.3461(7) 0.0352(14) Uani 0.36 1 d . U P C 2
H16A H 0.3403 0.9438 0.4178 0.042 Uiso 0.36 1 calc R . P C 2
H16B H 0.3770 0.9632 0.3205 0.042 Uiso 0.36 1 calc R . P C 2
C15 C 0.2349(5) 0.9372(3) 0.2869(6) 0.0321(13) Uani 0.36 1 d . U P C 2
H15A H 0.1969 0.9090 0.3089 0.038 Uiso 0.36 1 calc R . P C 2
H15B H 0.2325 0.9332 0.2144 0.038 Uiso 0.36 1 calc R . P C 2

loop_
_atom_site_aniso_label
_atom_site_aniso_U_11
_atom_site_aniso_U_22
_atom_site_aniso_U_33
_atom_site_aniso_U_23
_atom_site_aniso_U_13
_atom_site_aniso_U_12
I1 0.03282(9) 0.02906(8) 0.01455(8) 0.00157(5) 0.00679(6) 0.00352(5)
I2 0.04300(10) 0.03371(9) 0.02458(9) -0.00166(6) 0.01173(7) 0.01545(6)
Ni1 0.02157(17) 0.01890(17) 0.01558(18) -0.00066(13) 0.00597(14) 0.00006(13)
C48 0.0188(9) 0.0189(9) 0.0176(10) 0.0010(8) 0.0034(8) -0.0012(8)
C6 0.0191(9) 0.0181(9) 0.0157(10) -0.0019(8) 0.0023(7) -0.0012(8)
C1 0.0189(9) 0.0208(10) 0.0156(9) -0.0027(8) 0.0064(8) -0.0002(8)
C2 0.0190(9) 0.0184(9) 0.0149(10) -0.0016(7) 0.0057(8) -0.0011(7)
C38 0.0177(9) 0.0215(9) 0.0176(10) 0.0016(8) 0.0060(8) -0.0026(8)
C7 0.0211(9) 0.0219(10) 0.0214(10) -0.0005(8) 0.0069(8) -0.0012(8)
C18 0.0180(9) 0.0180(9) 0.0199(10) -0.0012(8) 0.0039(8) -0.0010(7)
C21 0.0208(10) 0.0208(10) 0.0320(12) -0.0013(9) 0.0052(9) -0.0015(8)
C3 0.0195(9) 0.0191(9) 0.0142(9) -0.0013(7) 0.0046(7) -0.0012(8)
C29 0.0219(10) 0.0233(10) 0.0188(10) 0.0001(8) 0.0021(8) -0.0017(8)
C33 0.0197(9) 0.0210(9) 0.0195(10) 0.0000(8) 0.0037(8) -0.0021(8)
C4 0.0201(9) 0.0201(9) 0.0124(9) -0.0002(7) 0.0056(7) -0.0010(8)
C5 0.0188(9) 0.0208(10) 0.0133(9) -0.0012(7) 0.0055(8) -0.0021(8)
C32 0.0221(10) 0.0271(11) 0.0188(10) 0.0047(8) 0.0041(8) 0.0015(8)
C28 0.0164(9) 0.0191(9) 0.0186(10) 0.0023(8) 0.0054(7) -0.0013(7)
C39 0.0212(10) 0.0225(10) 0.0199(10) 0.0009(8) 0.0056(8) 0.0003(8)
C11 0.0224(10) 0.0199(10) 0.0260(11) 0.0016(8) 0.0083(8) -0.0019(8)
C20 0.0244(10) 0.0261(11) 0.0249(11) -0.0021(9) -0.0005(9) -0.0041(9)
C42 0.0212(10) 0.0281(11) 0.0265(11) 0.0057(9) 0.0067(9) 0.0042(8)
C22 0.0236(10) 0.0285(11) 0.0273(12) 0.0062(9) 0.0089(9) -0.0030(9)
C49 0.0228(10) 0.0226(10) 0.0244(11) -0.0014(9) 0.0084(8) -0.0014(8)
C43 0.0222(10) 0.0216(10) 0.0229(11) 0.0009(8) 0.0054(8) -0.0008(8)
C19 0.0248(10) 0.0248(10) 0.0188(10) 0.0010(8) 0.0034(8) -0.0043(8)
C53 0.0236(10) 0.0235(10) 0.0242(11) -0.0020(8) 0.0088(9) -0.0015(8)
C23 0.0221(10) 0.0266(10) 0.0216(11) 0.0031(8) 0.0042(8) 0.0000(8)
C52 0.0240(10) 0.0285(11) 0.0261(11) -0.0004(9) 0.0113(9) -0.0055(9)
C30 0.0219(10) 0.0193(10) 0.0290(12) -0.0012(8) 0.0042(8) -0.0025(8)
C8 0.0288(11) 0.0223(10) 0.0379(13) 0.0088(10) 0.0125(10) 0.0015(9)
C51 0.0236(10) 0.0229(10) 0.0247(11) 0.0035(9) 0.0026(8) -0.0054(8)
C50 0.0275(11) 0.0199(10) 0.0289(12) -0.0026(9) 0.0063(9) -0.0027(8)
C40 0.0232(10) 0.0272(11) 0.0191(10) 0.0005(8) 0.0031(8) -0.0045(8)
C31 0.0183(9) 0.0218(10) 0.0295(12) 0.0042(9) 0.0071(8) 0.0008(8)
C54 0.0316(12) 0.0272(11) 0.0339(13) 0.0076(10) 0.0036(10) -0.0097(10)
C41 0.0194(10) 0.0313(11) 0.0219(11) 0.0068(9) 0.0036(8) -0.0008(8)
C24 0.0213(11) 0.0279(12) 0.0443(15) -0.0007(10) 0.0058(10) -0.0031(9)
C34 0.0289(11) 0.0220(10) 0.0372(13) 0.0088(9) 0.0126(10) 0.0034(9)
C10 0.0283(12) 0.0305(12) 0.0598(18) 0.0114(12) 0.0253(12) 0.0091(10)
C35 0.0322(11) 0.0223(10) 0.0328(13) 0.0042(9) 0.0125(10) -0.0006(9)
C44 0.0214(11) 0.0434(14) 0.0295(13) 0.0068(11) -0.0020(9) 0.0015(10)
C56 0.0394(14) 0.0347(13) 0.0407(15) 0.0037(11) 0.0031(12) -0.0052(11)
C36 0.0381(13) 0.0284(12) 0.0418(15) 0.0087(11) 0.0161(11) -0.0021(10)
C37 0.0507(16) 0.0367(14) 0.0386(15) 0.0019(11) 0.0196(13) -0.0114(12)
C55 0.0287(12) 0.0315(12) 0.0415(15) 0.0024(11) 0.0058(11) -0.0111(10)
C25 0.0265(11) 0.0348(13) 0.0445(15) 0.0004(11) 0.0135(11) -0.0062(10)
C45 0.0200(11) 0.0405(14) 0.0459(16) 0.0032(12) 0.0028(11) -0.0009(10)
C46 0.0299(12) 0.0356(13) 0.0357(14) -0.0019(11) 0.0082(10) -0.0071(10)
C9 0.0389(14) 0.0303(13) 0.073(2) 0.0227(14) 0.0318(14) 0.0133(11)
C57 0.0440(16) 0.0358(14) 0.0573(19) 0.0049(13) -0.0102(14) -0.0021(12)
C26 0.0384(14) 0.0323(13) 0.063(2) 0.0012(13) 0.0248(14) -0.0053(11)
C47 0.0463(16) 0.0425(15) 0.0554(19) -0.0071(14) 0.0271(15) -0.0123(13)
C17 0.071(2) 0.067(2) 0.055(2) -0.0115(17) 0.0276(18) 0.0006(18)
C14 0.0384(15) 0.0321(14) 0.101(3) 0.0130(16) 0.0198(16) 0.0083(12)
C27 0.0517(18) 0.0311(14) 0.094(3) 0.0078(16) 0.0363(19) -0.0039(13)
C12 0.0309(18) 0.0289(17) 0.031(2) 0.0104(16) 0.0127(16) 0.0073(15)
C13 0.0330(18) 0.0296(18) 0.036(2) -0.0043(16) 0.0052(16) 0.0048(15)
C16 0.029(3) 0.024(3) 0.051(4) 0.001(3) 0.007(3) 0.003(2)
C15 0.029(3) 0.027(3) 0.040(3) 0.000(3) 0.007(3) 0.008(2)

loop_
_atom_type_symbol
_atom_type_description
_atom_type_scat_dispersion_real
_atom_type_scat_dispersion_imag
_atom_type_scat_source
C C 0.0181 0.0091 'International Tables Vol C Tables 4.2.6.8 and 6.1.1.4'
H H 0.0000 0.0000 'International Tables Vol C Tables 4.2.6.8 and 6.1.1.4'
I I -0.3257 6.8362 'International Tables Vol C Tables 4.2.6.8 and 6.1.1.4'
Ni Ni -3.0029 0.5091 'International Tables Vol C Tables 4.2.6.8 and 6.1.1.4'

loop_
_exptl_crystal_face_index_h
_exptl_crystal_face_index_k
_exptl_crystal_face_index_l
_exptl_crystal_face_perp_dist
_exptl_oxdiff_crystal_face_indexfrac_h
_exptl_oxdiff_crystal_face_indexfrac_k
_exptl_oxdiff_crystal_face_indexfrac_l
_exptl_oxdiff_crystal_face_x
_exptl_oxdiff_crystal_face_y
_exptl_oxdiff_crystal_face_z
-9 2 0 0.0171 -9.0004 1.9918 -0.0019 -0.2647 -0.9281 -0.3085
-3 16 0 0.0256 -3.0015 15.9943 0.0039 0.6231 -0.4444 -0.6585
0 -10 -7 0.2757 0.0008 -10.0023 -7.0101 -0.1200 -0.3857 0.9197
0 5 -8 0.2985 -0.0005 4.9942 -8.0067 0.6250 -0.5855 0.4557
-3 16 -1 0.0223 -3.0015 15.9937 -0.9972 0.6722 -0.5121 -0.5789
-2 -1 9 0.3489 -1.9998 -0.9961 9.0083 -0.5681 0.4156 -0.7328
3 -16 0 0.0315 3.0015 -15.9943 -0.0039 -0.6231 0.4444 0.6585
5 -14 0 0.0269 5.0014 -13.9930 -0.0027 -0.4509 0.6291 0.6385
9 -2 0 0.0327 9.0004 -1.9918 0.0019 0.2647 0.9281 0.3085
-5 14 0 0.0246 -5.0014 13.9930 0.0027 0.4509 -0.6291 -0.6385
0 10 7 0.2899 -0.0008 10.0023 7.0101 0.1200 0.3857 -0.9197

loop_
_geom_angle_atom_site_label_1
_geom_angle_atom_site_label_2
_geom_angle_atom_site_label_3
_geom_angle
I1 Ni1 I2 96.328(13)
C1 Ni1 I1 115.91(6)
C1 Ni1 I2 129.07(6)
C1 Ni1 C2 38.52(8)
C1 Ni1 C4 66.03(8)
C1 Ni1 C5 39.33(7)
C2 Ni1 I1 154.34(6)
C2 Ni1 I2 101.93(6)
C3 Ni1 I1 148.68(6)
C3 Ni1 I2 105.72(6)
C3 Ni1 C1 65.88(8)
C3 Ni1 C2 39.54(7)
C3 Ni1 C4 38.62(8)
C3 Ni1 C5 65.65(8)
C4 Ni1 I1 111.20(6)
C4 Ni1 I2 138.14(6)
C4 Ni1 C2 65.29(8)
C5 Ni1 I1 95.56(5)
C5 Ni1 I2 166.95(5)
C5 Ni1 C2 65.10(7)
C5 Ni1 C4 39.58(7)
C49 C48 C1 120.72(19)
C53 C48 C1 119.96(19)
C53 C48 C49 119.3(2)
C7 C6 C5 122.00(19)
C11 C6 C7 118.26(19)
C11 C6 C5 119.39(19)
C48 C1 Ni1 122.65(14)
C2 C1 Ni1 71.92(12)
C2 C1 C48 124.69(18)
C2 C1 C5 108.33(18)
C5 C1 Ni1 70.46(11)
C5 C1 C48 126.97(19)
C1 C2 Ni1 69.56(12)
C1 C2 C38 124.62(19)
C1 C2 C3 107.77(18)
C38 C2 Ni1 133.78(15)
C3 C2 Ni1 69.06(11)
C3 C2 C38 126.99(18)
C39 C38 C2 117.23(19)
C43 C38 C2 124.07(19)
C43 C38 C39 118.64(19)
C6 C7 H7 119.7
C8 C7 C6 120.7(2)
C8 C7 H7 119.7
C19 C18 C4 122.1(2)
C19 C18 C23 118.3(2)
C23 C18 C4 119.37(19)
C20 C21 C22 117.4(2)
C20 C21 C24 120.4(2)
C22 C21 C24 122.1(2)
C2 C3 Ni1 71.41(12)
C2 C3 C28 125.36(18)
C4 C3 Ni1 71.21(12)
C4 C3 C2 108.30(18)
C4 C3 C28 125.95(18)
C28 C3 Ni1 128.74(15)
C28 C29 H29 119.9
C30 C29 H29 119.9
C30 C29 C28 120.1(2)
C32 C33 H33 120.0
C32 C33 C28 120.0(2)
C28 C33 H33 120.0
C18 C4 Ni1 129.17(15)
C3 C4 Ni1 70.18(12)
C3 C4 C18 126.03(19)
C3 C4 C5 107.77(17)
C5 C4 Ni1 69.86(11)
C5 C4 C18 126.03(18)
C6 C5 Ni1 133.10(14)
C1 C5 Ni1 70.22(11)
C1 C5 C6 124.17(18)
C1 C5 C4 107.74(17)
C4 C5 Ni1 70.56(11)
C4 C5 C6 127.19(18)
C33 C32 H32 119.3
C33 C32 C31 121.4(2)
C31 C32 H32 119.3
C29 C28 C3 122.13(19)
C29 C28 C33 119.09(19)
C33 C28 C3 118.68(19)
C38 C39 H39 119.7
C40 C39 C38 120.6(2)
C40 C39 H39 119.7
C6 C11 H11 119.9
C10 C11 C6 120.2(2)
C10 C11 H11 119.9
C21 C20 H20 119.1
C19 C20 C21 121.7(2)
C19 C20 H20 119.1
C43 C42 H42 119.4
C43 C42 C41 121.1(2)
C41 C42 H42 119.4
C21 C22 H22 119.3
C23 C22 C21 121.3(2)
C23 C22 H22 119.3
C48 C49 H49 120.1
C48 C49 C50 119.9(2)
C50 C49 H49 120.1
C38 C43 H43 119.9
C42 C43 C38 120.3(2)
C42 C43 H43 119.9
C18 C19 H19 119.8
C20 C19 C18 120.4(2)
C20 C19 H19 119.8
C48 C53 H53 119.8
C52 C53 C48 120.5(2)
C52 C53 H53 119.8
C18 C23 H23 119.6
C22 C23 C18 120.7(2)
C22 C23 H23 119.6
C53 C52 H52 119.6
C53 C52 C51 120.7(2)
C51 C52 H52 119.6
C29 C30 H30 119.4
C29 C30 C31 121.2(2)
C31 C30 H30 119.4
C7 C8 H8 119.3
C9 C8 C7 121.5(2)
C9 C8 H8 119.3
C52 C51 C54 120.2(2)
C50 C51 C52 118.6(2)
C50 C51 C54 121.2(2)
C49 C50 H50 119.5
C51 C50 C49 121.0(2)
C51 C50 H50 119.5
C39 C40 H40 119.6
C39 C40 C41 120.8(2)
C41 C40 H40 119.6
C32 C31 C30 118.1(2)
C32 C31 C34 120.5(2)
C30 C31 C34 121.4(2)
C51 C54 H54A 109.0
C51 C54 H54B 109.0
C51 C54 C55 113.1(2)
H54A C54 H54B 107.8
C55 C54 H54A 109.0
C55 C54 H54B 109.0
C42 C41 C40 118.4(2)
C42 C41 C44 121.3(2)
C40 C41 C44 120.2(2)
C21 C24 H24A 108.4
C21 C24 H24B 108.4
C21 C24 C25 115.4(2)
H24A C24 H24B 107.5
C25 C24 H24A 108.4
C25 C24 H24B 108.4
C31 C34 H34A 109.1
C31 C34 H34B 109.1
C31 C34 C35 112.64(19)
H34A C34 H34B 107.8
C35 C34 H34A 109.1
C35 C34 H34B 109.1
C11 C10 H10 119.3
C11 C10 C9 121.5(2)
C9 C10 H10 119.3
C34 C35 H35A 109.0
C34 C35 H35B 109.0
H35A C35 H35B 107.8
C36 C35 C34 112.8(2)
C36 C35 H35A 109.0
C36 C35 H35B 109.0
C41 C44 H44A 109.4
C41 C44 H44B 109.4
C41 C44 C45 111.1(2)
H44A C44 H44B 108.0
C45 C44 H44A 109.4
C45 C44 H44B 109.4
H56A C56 H56B 107.9
C55 C56 H56A 109.2
C55 C56 H56B 109.2
C55 C56 C57 112.0(3)
C57 C56 H56A 109.2
C57 C56 H56B 109.2
C35 C36 H36A 109.1
C35 C36 H36B 109.1
H36A C36 H36B 107.8
C37 C36 C35 112.7(2)
C37 C36 H36A 109.1
C37 C36 H36B 109.1
C36 C37 H37A 109.5
C36 C37 H37B 109.5
C36 C37 H37C 109.5
H37A C37 H37B 109.5
H37A C37 H37C 109.5
H37B C37 H37C 109.5
C54 C55 H55A 108.7
C54 C55 H55B 108.7
C56 C55 C54 114.3(2)
C56 C55 H55A 108.7
C56 C55 H55B 108.7
H55A C55 H55B 107.6
C24 C25 H25A 109.1
C24 C25 H25B 109.1
H25A C25 H25B 107.8
C26 C25 C24 112.7(2)
C26 C25 H25A 109.1
C26 C25 H25B 109.1
C44 C45 H45A 108.8
C44 C45 H45B 108.8
H45A C45 H45B 107.7
C46 C45 C44 113.6(2)
C46 C45 H45A 108.8
C46 C45 H45B 108.8
C45 C46 H46A 109.2
C45 C46 H46B 109.2
C45 C46 C47 112.1(2)
H46A C46 H46B 107.9
C47 C46 H46A 109.2
C47 C46 H46B 109.2
C8 C9 C10 118.0(2)
C8 C9 C12 118.9(3)
C8 C9 C16 120.7(4)
C10 C9 C12 122.1(3)
C10 C9 C16 114.8(4)
C56 C57 H57A 109.5
C56 C57 H57B 109.5
C56 C57 H57C 109.5
H57A C57 H57B 109.5
H57A C57 H57C 109.5
H57B C57 H57C 109.5
C25 C26 H26A 108.8
C25 C26 H26B 108.8
C25 C26 C27 113.7(3)
H26A C26 H26B 107.7
C27 C26 H26A 108.8
C27 C26 H26B 108.8
C46 C47 H47A 109.5
C46 C47 H47B 109.5
C46 C47 H47C 109.5
H47A C47 H47B 109.5
H47A C47 H47C 109.5
H47B C47 H47C 109.5
H17A C17 H17B 109.5
H17A C17 H17C 109.5
H17B C17 H17C 109.5
C14 C17 H17A 109.5
C14 C17 H17B 109.5
C14 C17 H17C 109.5
C17 C14 H14A 106.6
C17 C14 H14B 106.6
C17 C14 H14C 113.3
C17 C14 H14D 113.3
C17 C14 C13 122.8(3)
C17 C14 C15 92.1(4)
H14A C14 H14B 106.6
H14C C14 H14D 110.6
C13 C14 H14A 106.6
C13 C14 H14B 106.6
C15 C14 H14C 113.3
C15 C14 H14D 113.3
C26 C27 H27A 109.5
C26 C27 H27B 109.5
C26 C27 H27C 109.5
H27A C27 H27B 109.5
H27A C27 H27C 109.5
H27B C27 H27C 109.5
C9 C12 H12A 109.4
C9 C12 H12B 109.4
H12A C12 H12B 108.0
C13 C12 C9 111.2(3)
C13 C12 H12A 109.4
C13 C12 H12B 109.4
C14 C13 H13A 110.0
C14 C13 H13B 110.0
C12 C13 C14 108.4(3)
C12 C13 H13A 110.0
C12 C13 H13B 110.0
H13A C13 H13B 108.4
C9 C16 H16A 110.7
C9 C16 H16B 110.7
H16A C16 H16B 108.8
C15 C16 C9 105.4(6)
C15 C16 H16A 110.7
C15 C16 H16B 110.7
C14 C15 H15A 110.9
C14 C15 H15B 110.9
C16 C15 C14 104.0(5)
C16 C15 H15A 110.9
C16 C15 H15B 110.9
H15A C15 H15B 109.0

loop_
_geom_bond_atom_site_label_1
_geom_bond_atom_site_label_2
_geom_bond_distance
I1 Ni1 2.4747(4)
I2 Ni1 2.4835(4)
Ni1 C1 2.138(2)
Ni1 C2 2.169(2)
Ni1 C3 2.137(2)
Ni1 C4 2.151(2)
Ni1 C5 2.141(2)
C48 C1 1.482(3)
C48 C49 1.390(3)
C48 C53 1.390(3)
C6 C7 1.402(3)
C6 C5 1.478(3)
C6 C11 1.399(3)
C1 C2 1.421(3)
C1 C5 1.440(3)
C2 C38 1.472(3)
C2 C3 1.457(3)
C38 C39 1.404(3)
C38 C43 1.394(3)
C7 H7 0.9500
C7 C8 1.382(3)
C18 C4 1.479(3)
C18 C19 1.396(3)
C18 C23 1.398(3)
C21 C20 1.394(3)
C21 C22 1.399(3)
C21 C24 1.516(3)
C3 C4 1.418(3)
C3 C28 1.480(3)
C29 H29 0.9500
C29 C28 1.394(3)
C29 C30 1.392(3)
C33 H33 0.9500
C33 C32 1.388(3)
C33 C28 1.399(3)
C4 C5 1.453(3)
C32 H32 0.9500
C32 C31 1.392(3)
C39 H39 0.9500
C39 C40 1.386(3)
C11 H11 0.9500
C11 C10 1.385(3)
C20 H20 0.9500
C20 C19 1.390(3)
C42 H42 0.9500
C42 C43 1.392(3)
C42 C41 1.394(3)
C22 H22 0.9500
C22 C23 1.389(3)
C49 H49 0.9500
C49 C50 1.395(3)
C43 H43 0.9500
C19 H19 0.9500
C53 H53 0.9500
C53 C52 1.386(3)
C23 H23 0.9500
C52 H52 0.9500
C52 C51 1.393(3)
C30 H30 0.9500
C30 C31 1.394(3)
C8 H8 0.9500
C8 C9 1.382(4)
C51 C50 1.387(3)
C51 C54 1.516(3)
C50 H50 0.9500
C40 H40 0.9500
C40 C41 1.397(3)
C31 C34 1.516(3)
C54 H54A 0.9900
C54 H54B 0.9900
C54 C55 1.530(3)
C41 C44 1.515(3)
C24 H24A 0.9900
C24 H24B 0.9900
C24 C25 1.530(3)
C34 H34A 0.9900
C34 H34B 0.9900
C34 C35 1.529(3)
C10 H10 0.9500
C10 C9 1.399(4)
C35 H35A 0.9900
C35 H35B 0.9900
C35 C36 1.529(3)
C44 H44A 0.9900
C44 H44B 0.9900
C44 C45 1.556(4)
C56 H56A 0.9900
C56 H56B 0.9900
C56 C55 1.515(4)
C56 C57 1.520(4)
C36 H36A 0.9900
C36 H36B 0.9900
C36 C37 1.523(4)
C37 H37A 0.9800
C37 H37B 0.9800
C37 H37C 0.9800
C55 H55A 0.9900
C55 H55B 0.9900
C25 H25A 0.9900
C25 H25B 0.9900
C25 C26 1.508(4)
C45 H45A 0.9900
C45 H45B 0.9900
C45 C46 1.517(4)
C46 H46A 0.9900
C46 H46B 0.9900
C46 C47 1.518(4)
C9 C12 1.554(4)
C9 C16 1.589(7)
C57 H57A 0.9800
C57 H57B 0.9800
C57 H57C 0.9800
C26 H26A 0.9900
C26 H26B 0.9900
C26 C27 1.527(4)
C47 H47A 0.9800
C47 H47B 0.9800
C47 H47C 0.9800
C17 H17A 0.9800
C17 H17B 0.9800
C17 H17C 0.9800
C17 C14 1.491(5)
C14 H14A 0.9900
C14 H14B 0.9900
C14 H14C 0.9900
C14 H14D 0.9900
C14 C13 1.562(5)
C14 C15 1.646(7)
C27 H27A 0.9800
C27 H27B 0.9800
C27 H27C 0.9800
C12 H12A 0.9900
C12 H12B 0.9900
C12 C13 1.517(6)
C13 H13A 0.9900
C13 H13B 0.9900
C16 H16A 0.9900
C16 H16B 0.9900
C16 C15 1.503(10)
C15 H15A 0.9900
C15 H15B 0.9900

loop_
_geom_torsion_atom_site_label_1
_geom_torsion_atom_site_label_2
_geom_torsion_atom_site_label_3
_geom_torsion_atom_site_label_4
_geom_torsion
Ni1 C1 C2 C38 129.8(2)
Ni1 C1 C2 C3 -58.67(14)
Ni1 C1 C5 C6 -129.3(2)
Ni1 C1 C5 C4 60.90(14)
Ni1 C2 C38 C39 135.49(19)
Ni1 C2 C38 C43 -47.3(3)
Ni1 C2 C3 C4 -62.02(14)
Ni1 C2 C3 C28 124.8(2)
Ni1 C3 C4 C18 124.6(2)
Ni1 C3 C4 C5 -60.01(14)
Ni1 C3 C28 C29 -34.0(3)
Ni1 C3 C28 C33 149.58(17)
Ni1 C4 C5 C6 129.9(2)
Ni1 C4 C5 C1 -60.68(14)
C48 C1 C2 Ni1 -117.7(2)
C48 C1 C2 C38 12.1(3)
C48 C1 C2 C3 -176.34(19)
C48 C1 C5 Ni1 116.7(2)
C48 C1 C5 C6 -12.6(3)
C48 C1 C5 C4 177.61(19)
C48 C49 C50 C51 0.4(3)
C48 C53 C52 C51 1.2(3)
C6 C7 C8 C9 -0.8(4)
C6 C11 C10 C9 0.5(4)
C1 C48 C49 C50 178.5(2)
C1 C48 C53 C52 -179.3(2)
C1 C2 C38 C39 41.2(3)
C1 C2 C38 C43 -141.5(2)
C1 C2 C3 Ni1 58.99(14)
C1 C2 C3 C4 -3.0(2)
C1 C2 C3 C28 -176.21(19)
C2 C1 C5 Ni1 -62.32(14)
C2 C1 C5 C6 168.37(19)
C2 C1 C5 C4 -1.4(2)
C2 C38 C39 C40 179.5(2)
C2 C38 C43 C42 179.5(2)
C2 C3 C4 Ni1 62.14(14)
C2 C3 C4 C18 -173.25(19)
C2 C3 C4 C5 2.1(2)
C2 C3 C28 C29 -127.9(2)
C2 C3 C28 C33 55.7(3)
C38 C2 C3 Ni1 -129.7(2)
C38 C2 C3 C4 168.2(2)
C38 C2 C3 C28 -4.9(3)
C38 C39 C40 C41 1.3(3)
C7 C6 C5 Ni1 -50.9(3)
C7 C6 C5 C1 43.4(3)
C7 C6 C5 C4 -148.8(2)
C7 C6 C11 C10 -0.5(3)
C7 C8 C9 C10 0.8(5)
C7 C8 C9 C12 -167.8(3)
C7 C8 C9 C16 150.9(4)
C18 C4 C5 Ni1 -124.4(2)
C18 C4 C5 C6 5.5(3)
C18 C4 C5 C1 174.91(19)
C21 C20 C19 C18 0.9(4)
C21 C22 C23 C18 -0.4(4)
C21 C24 C25 C26 -64.3(3)
C3 C2 C38 C39 -128.6(2)
C3 C2 C38 C43 48.6(3)
C3 C4 C5 Ni1 60.21(14)
C3 C4 C5 C6 -169.87(19)
C3 C4 C5 C1 -0.5(2)
C29 C30 C31 C32 -3.5(3)
C29 C30 C31 C34 175.4(2)
C33 C32 C31 C30 2.0(3)
C33 C32 C31 C34 -176.9(2)
C4 C18 C19 C20 -173.5(2)
C4 C18 C23 C22 173.4(2)
C4 C3 C28 C29 60.1(3)
C4 C3 C28 C33 -116.3(2)
C5 C6 C7 C8 -172.5(2)
C5 C6 C11 C10 172.9(2)
C5 C1 C2 Ni1 61.39(14)
C5 C1 C2 C38 -168.82(19)
C5 C1 C2 C3 2.7(2)
C32 C33 C28 C3 173.25(19)
C32 C33 C28 C29 -3.3(3)
C32 C31 C34 C35 66.3(3)
C28 C3 C4 Ni1 -124.7(2)
C28 C3 C4 C18 -0.1(3)
C28 C3 C4 C5 175.27(19)
C28 C29 C30 C31 1.7(3)
C28 C33 C32 C31 1.4(3)
C39 C38 C43 C42 -3.3(3)
C39 C40 C41 C42 -3.6(3)
C39 C40 C41 C44 172.7(2)
C11 C6 C7 C8 0.6(3)
C11 C6 C5 Ni1 136.09(19)
C11 C6 C5 C1 -129.6(2)
C11 C6 C5 C4 38.2(3)
C11 C10 C9 C8 -0.7(5)
C11 C10 C9 C12 167.6(3)
C11 C10 C9 C16 -152.5(4)
C20 C21 C22 C23 2.5(4)
C20 C21 C24 C25 135.7(2)
C42 C41 C44 C45 73.1(3)
C22 C21 C20 C19 -2.8(3)
C22 C21 C24 C25 -48.1(3)
C49 C48 C1 Ni1 153.63(17)
C49 C48 C1 C2 -116.6(2)
C49 C48 C1 C5 64.5(3)
C49 C48 C53 C52 -0.9(3)
C43 C38 C39 C40 2.1(3)
C43 C42 C41 C40 2.4(3)
C43 C42 C41 C44 -173.8(2)
C19 C18 C4 Ni1 -45.0(3)
C19 C18 C4 C3 -138.0(2)
C19 C18 C4 C5 47.4(3)
C19 C18 C23 C22 -1.5(3)
C53 C48 C1 Ni1 -28.0(3)
C53 C48 C1 C2 61.8(3)
C53 C48 C1 C5 -117.1(2)
C53 C48 C49 C50 0.1(3)
C53 C52 C51 C50 -0.7(3)
C53 C52 C51 C54 179.4(2)
C23 C18 C4 Ni1 140.22(18)
C23 C18 C4 C3 47.3(3)
C23 C18 C4 C5 -127.3(2)
C23 C18 C19 C20 1.2(3)
C52 C51 C50 C49 -0.1(3)
C52 C51 C54 C55 -61.5(3)
C30 C29 C28 C3 -174.7(2)
C30 C29 C28 C33 1.7(3)
C30 C31 C34 C35 -112.5(3)
C8 C9 C12 C13 -144.6(3)
C8 C9 C16 C15 124.4(5)
C51 C54 C55 C56 -62.1(3)
C50 C51 C54 C55 118.6(3)
C40 C41 C44 C45 -103.0(3)
C31 C34 C35 C36 -175.7(2)
C54 C51 C50 C49 179.8(2)
C41 C42 C43 C38 1.0(3)
C41 C44 C45 C46 49.4(3)
C24 C21 C20 C19 173.6(2)
C24 C21 C22 C23 -173.8(2)
C24 C25 C26 C27 176.8(3)
C34 C35 C36 C37 176.6(2)
C10 C9 C12 C13 47.2(5)
C10 C9 C16 C15 -84.6(6)
C44 C45 C46 C47 169.7(2)
C9 C12 C13 C14 172.6(3)
C9 C16 C15 C14 175.3(5)
C57 C56 C55 C54 -176.8(2)
C17 C14 C13 C12 69.0(5)
C17 C14 C15 C16 171.2(6)
